data_4330240
loop_
_publ_author_name
'Jian-Bin Lin'
'Wei Xue'
'Bao-Ying Wang'
'Jun Tao'
'Wei-Xiong Zhang'
'Jie-Peng Zhang'
'Xiao-Ming Chen'

_publ_section_title
;
 Chemical/Physical Pressure Tunable Spin-Transition Temperature and
 Hysteresis in a Two-Step Spin Crossover Porous Coordination Framework
;
_journal_name_full 'Inorganic Chemistry'
_journal_page_first 9423
_journal_page_last 9430
_journal_paper_doi 10.1021/ic301237p
_journal_volume 51
_journal_year 2012
_chemical_formula_sum 'C25 H18 Br2 Fe N10 O'
_chemical_formula_weight 690.16
_chemical_name_systematic
; 
 ? 
;
_space_group_IT_number 14
_symmetry_cell_setting monoclinic
_symmetry_space_group_name_Hall '-P 2yn'
_symmetry_space_group_name_H-M 'P 1 21/n 1'
_atom_sites_solution_hydrogens geom
_atom_sites_solution_primary direct
_atom_sites_solution_secondary difmap
_audit_creation_method SHELXL-97
_cell_angle_alpha 90.00
_cell_angle_beta 103.465(2)
_cell_angle_gamma 90.00
_cell_formula_units_Z 2
_cell_length_a 8.4660(12)
_cell_length_b 14.437(2)
_cell_length_c 10.1757(14)
_cell_measurement_reflns_used 2350
_cell_measurement_temperature 109(2)
_cell_measurement_theta_max 27.546
_cell_measurement_theta_min 2.4955
_cell_volume 1209.5(3)
_computing_cell_refinement 'SAINT+ Ver. 6.22, Bruker AXS Inc., 2001.'
_computing_data_collection 'SMART Bruker AXS Inc., 1998.'
_computing_data_reduction 'SAINT+ Ver. 6.22, Bruker AXS Inc., 2001.'
_computing_molecular_graphics 'SHELXTL Ver. 6.12, (Sheldrick, 2000)'
_computing_publication_material 'SHELXTL Ver. 6.12, (Sheldrick, 2000)'
_computing_structure_refinement 'SHELXTL Ver. 6.12, (Sheldrick, 2000)'
_computing_structure_solution 'SHELXTL Ver. 6.12, (Sheldrick, 2000)'
_diffrn_ambient_temperature 109(2)
_diffrn_measured_fraction_theta_full 0.999
_diffrn_measured_fraction_theta_max 0.999
_diffrn_measurement_device_type 'Bruker Apex CCd'
_diffrn_measurement_method '\w scan'
_diffrn_radiation_monochromator graphite
_diffrn_radiation_source 'fine-focus sealed tube'
_diffrn_radiation_type MoK\a
_diffrn_radiation_wavelength 0.71073
_diffrn_reflns_av_R_equivalents 0.0415
_diffrn_reflns_av_sigmaI/netI 0.0415
_diffrn_reflns_limit_h_max 10
_diffrn_reflns_limit_h_min -10
_diffrn_reflns_limit_k_max 17
_diffrn_reflns_limit_k_min -17
_diffrn_reflns_limit_l_max 12
_diffrn_reflns_limit_l_min -12
_diffrn_reflns_number 9136
_diffrn_reflns_theta_full 26.00
_diffrn_reflns_theta_max 26.00
_diffrn_reflns_theta_min 2.50
_exptl_absorpt_coefficient_mu 3.971
_exptl_absorpt_correction_T_max 0.7164
_exptl_absorpt_correction_T_min 0.6063
_exptl_absorpt_correction_type multi-scan
_exptl_absorpt_process_details SADABS
_exptl_crystal_colour dark-red
_exptl_crystal_density_diffrn 1.895
_exptl_crystal_description block
_exptl_crystal_F_000 684
_exptl_crystal_size_max 0.14
_exptl_crystal_size_mid 0.09
_exptl_crystal_size_min 0.09
_refine_diff_density_max 1.699
_refine_diff_density_min -0.539
_refine_diff_density_rms 0.146
_refine_ls_extinction_method none
_refine_ls_goodness_of_fit_ref 1.007
_refine_ls_hydrogen_treatment constr
_refine_ls_matrix_type full
_refine_ls_number_parameters 174
_refine_ls_number_reflns 2386
_refine_ls_number_restraints 0
_refine_ls_restrained_S_all 1.007
_refine_ls_R_factor_all 0.0625
_refine_ls_R_factor_gt 0.0454
_refine_ls_shift/su_max 0.001
_refine_ls_shift/su_mean 0.000
_refine_ls_structure_factor_coef Fsqd
_refine_ls_weighting_details 'calc w=1/[\s^2^(Fo^2^)+(0.0880P)^2^+0.0000P] where P=(Fo^2^+2Fc^2^)/3'
_refine_ls_weighting_scheme calc
_refine_ls_wR_factor_gt 0.1142
_refine_ls_wR_factor_ref 0.1262
_reflns_number_gt 1909
_reflns_number_total 2386
_reflns_threshold_expression >2sigma(I)
_cod_data_source_file ic301237p_si_002_6.cif
_cod_data_source_block 1-MeOH_109K
_cod_database_code 4330240

loop_
_symmetry_equiv_pos_as_xyz
'x, y, z'
'-x+1/2, y+1/2, -z+1/2'
'-x, -y, -z'
'x-1/2, -y-1/2, z-1/2'

loop_
_atom_site_label
_atom_site_type_symbol
_atom_site_fract_x
_atom_site_fract_y
_atom_site_fract_z
_atom_site_U_iso_or_equiv
_atom_site_adp_type
_atom_site_occupancy
_atom_site_symmetry_multiplicity
_atom_site_calc_flag
_atom_site_refinement_flags
Fe1 Fe 1.0000 0.5000 -0.5000 0.0136(2) Uani 1 2 d S
Br1 Br 0.62938(6) 0.67812(3) -0.99001(4) 0.02326(19) Uani 1 1 d .
N1 N 0.7985(4) 0.5262(2) -0.6450(3) 0.0138(7) Uani 1 1 d .
N2 N 0.8444(4) 0.4199(2) -0.4341(3) 0.0132(8) Uani 1 1 d .
N3 N 0.8451(4) 0.3608(2) -0.3309(3) 0.0142(7) Uani 1 1 d .
N4 N 0.5934(4) 0.3604(2) -0.4721(3) 0.0143(7) Uani 1 1 d .
N5 N 0.5557(4) 0.1079(2) -0.1167(3) 0.0151(8) Uani 1 1 d .
C1 C 0.7849(5) 0.5847(3) -0.7502(4) 0.0161(9) Uani 1 1 d .
H1A H 0.8761 0.6204 -0.7588 0.019 Uiso 1 1 calc R
C2 C 0.6399(6) 0.5935(3) -0.8456(4) 0.0178(9) Uani 1 1 d .
C3 C 0.5025(5) 0.5439(3) -0.8361(4) 0.0177(9) Uani 1 1 d .
H3A H 0.4028 0.5507 -0.9014 0.021 Uiso 1 1 calc R
C4 C 0.5163(5) 0.4840(3) -0.7275(4) 0.0168(9) Uani 1 1 d .
H4A H 0.4257 0.4481 -0.7176 0.020 Uiso 1 1 calc R
C5 C 0.6626(5) 0.4771(3) -0.6339(4) 0.0135(9) Uani 1 1 d .
C6 C 0.6945(5) 0.4177(3) -0.5151(4) 0.0120(9) Uani 1 1 d .
C7 C 0.6921(5) 0.3261(3) -0.3581(4) 0.0153(9) Uani 1 1 d .
C8 C 0.6439(5) 0.2537(3) -0.2747(4) 0.0145(9) Uani 1 1 d .
C9 C 0.7544(5) 0.2142(3) -0.1651(4) 0.0160(9) Uani 1 1 d .
H9A H 0.8628 0.2366 -0.1408 0.019 Uiso 1 1 calc R
C10 C 0.7075(5) 0.1433(3) -0.0920(4) 0.0177(9) Uani 1 1 d .
H10A H 0.7870 0.1176 -0.0196 0.021 Uiso 1 1 calc R
C11 C 0.4486(5) 0.1473(3) -0.2217(5) 0.0188(9) Uani 1 1 d .
H11A H 0.3401 0.1250 -0.2418 0.023 Uiso 1 1 calc R
C12 C 0.4855(5) 0.2173(3) -0.3017(4) 0.0179(9) Uani 1 1 d .
H12A H 0.4043 0.2409 -0.3747 0.022 Uiso 1 1 calc R
C1S C 0.0000 0.5000 -1.0000 0.048(2) Uiso 1 2 d S
H1SA H -0.1008 0.5190 -0.9872 0.072 Uiso 0.50 1 d PR
H1SB H -0.0034 0.5010 -1.0953 0.072 Uiso 0.50 1 d PR
H1SC H 0.0223 0.4403 -0.9655 0.072 Uiso 0.50 1 d PR
O1S O 0.1164(11) 0.5486(7) -0.9428(10) 0.060(2) Uiso 0.50 1 d P
H1O H 0.1341 0.5736 -0.8653 0.072 Uiso 0.50 1 d PR

loop_
_atom_site_aniso_label
_atom_site_aniso_U_11
_atom_site_aniso_U_22
_atom_site_aniso_U_33
_atom_site_aniso_U_23
_atom_site_aniso_U_13
_atom_site_aniso_U_12
Fe1 0.0116(5) 0.0136(4) 0.0157(5) -0.0007(3) 0.0035(4) 0.0000(3)
Br1 0.0317(3) 0.0189(3) 0.0185(3) 0.00392(17) 0.0045(2) -0.00224(19)
N1 0.0137(19) 0.0126(17) 0.0154(18) -0.0035(14) 0.0042(15) -0.0005(14)
N2 0.0129(19) 0.0128(17) 0.0138(18) -0.0016(14) 0.0027(15) -0.0012(14)
N3 0.0131(18) 0.0143(17) 0.0151(18) 0.0003(15) 0.0034(15) -0.0003(15)
N4 0.0153(19) 0.0117(17) 0.0157(18) -0.0005(14) 0.0032(15) -0.0017(15)
N5 0.0145(19) 0.0144(17) 0.0168(19) -0.0004(14) 0.0045(15) 0.0033(14)
C1 0.018(2) 0.016(2) 0.016(2) -0.0013(17) 0.0069(19) -0.0002(17)
C2 0.026(3) 0.012(2) 0.016(2) 0.0005(17) 0.0067(19) 0.0038(18)
C3 0.017(2) 0.015(2) 0.020(2) 0.0012(18) 0.0006(19) 0.0021(18)
C4 0.014(2) 0.018(2) 0.019(2) -0.0017(18) 0.0036(19) -0.0005(17)
C5 0.011(2) 0.014(2) 0.016(2) -0.0023(16) 0.0026(17) 0.0021(16)
C6 0.014(2) 0.011(2) 0.012(2) -0.0034(16) 0.0042(17) 0.0024(16)
C7 0.013(2) 0.015(2) 0.019(2) -0.0018(17) 0.0072(18) 0.0028(17)
C8 0.017(2) 0.011(2) 0.016(2) -0.0037(17) 0.0055(18) -0.0011(17)
C9 0.008(2) 0.019(2) 0.020(2) 0.0016(18) 0.0023(18) -0.0033(17)
C10 0.016(2) 0.018(2) 0.019(2) 0.0021(18) 0.0032(18) 0.0019(18)
C11 0.015(2) 0.018(2) 0.024(2) 0.0010(19) 0.0039(19) -0.0029(18)
C12 0.015(2) 0.018(2) 0.020(2) 0.0005(18) 0.0045(19) -0.0004(18)

loop_
_atom_type_symbol
_atom_type_description
_atom_type_scat_dispersion_real
_atom_type_scat_dispersion_imag
_atom_type_scat_source
C C 0.0033 0.0016 'International Tables Vol C Tables 4.2.6.8 and 6.1.1.4'
H H 0.0000 0.0000 'International Tables Vol C Tables 4.2.6.8 and 6.1.1.4'
N N 0.0061 0.0033 'International Tables Vol C Tables 4.2.6.8 and 6.1.1.4'
O O 0.0106 0.0060 'International Tables Vol C Tables 4.2.6.8 and 6.1.1.4'
Fe Fe 0.3463 0.8444 'International Tables Vol C Tables 4.2.6.8 and 6.1.1.4'
Br Br -0.2901 2.4595 'International Tables Vol C Tables 4.2.6.8 and 6.1.1.4'

loop_
_geom_angle_atom_site_label_1
_geom_angle_atom_site_label_2
_geom_angle_atom_site_label_3
_geom_angle
_geom_angle_site_symmetry_1
_geom_angle_site_symmetry_3
N2 Fe1 N2 180.00(15) . 3_764
N2 Fe1 N1 99.13(14) . 3_764
N2 Fe1 N1 80.87(14) 3_764 3_764
N2 Fe1 N1 80.87(14) . .
N2 Fe1 N1 99.13(14) 3_764 .
N1 Fe1 N1 180.0 3_764 .
N2 Fe1 N5 90.76(13) . 4_665
N2 Fe1 N5 89.24(13) 3_764 4_665
N1 Fe1 N5 90.69(13) 3_764 4_665
N1 Fe1 N5 89.31(13) . 4_665
N2 Fe1 N5 89.24(13) . 2_654
N2 Fe1 N5 90.76(13) 3_764 2_654
N1 Fe1 N5 89.31(13) 3_764 2_654
N1 Fe1 N5 90.69(13) . 2_654
N5 Fe1 N5 180.00(13) 4_665 2_654
C1 N1 C5 118.0(4) . .
C1 N1 Fe1 126.9(3) . .
C5 N1 Fe1 115.1(3) . .
C6 N2 N3 107.1(3) . .
C6 N2 Fe1 114.4(3) . .
N3 N2 Fe1 138.4(3) . .
N2 N3 C7 104.1(3) . .
C6 N4 C7 101.1(3) . .
C10 N5 C11 114.9(4) . .
C10 N5 Fe1 120.6(3) . 2_644
C11 N5 Fe1 124.5(3) . 2_644
N1 C1 C2 120.9(4) . .
N1 C1 H1A 119.5 . .
C2 C1 H1A 119.5 . .
C1 C2 C3 121.7(4) . .
C1 C2 Br1 118.5(3) . .
C3 C2 Br1 119.8(3) . .
C4 C3 C2 117.4(4) . .
C4 C3 H3A 121.3 . .
C2 C3 H3A 121.3 . .
C5 C4 C3 119.4(4) . .
C5 C4 H4A 120.3 . .
C3 C4 H4A 120.3 . .
N1 C5 C4 122.6(4) . .
N1 C5 C6 112.0(4) . .
C4 C5 C6 125.4(4) . .
N4 C6 N2 113.6(4) . .
N4 C6 C5 128.9(4) . .
N2 C6 C5 117.5(4) . .
N3 C7 N4 114.1(4) . .
N3 C7 C8 121.9(4) . .
N4 C7 C8 123.9(4) . .
C9 C8 C12 115.7(4) . .
C9 C8 C7 121.9(4) . .
C12 C8 C7 122.4(4) . .
C10 C9 C8 120.7(4) . .
C10 C9 H9A 119.7 . .
C8 C9 H9A 119.7 . .
N5 C10 C9 124.2(4) . .
N5 C10 H10A 117.9 . .
C9 C10 H10A 117.9 . .
N5 C11 C12 124.9(4) . .
N5 C11 H11A 117.6 . .
C12 C11 H11A 117.6 . .
C11 C12 C8 119.7(4) . .
C11 C12 H12A 120.2 . .
C8 C12 H12A 120.2 . .
O1S C1S O1S 180.000(2) 3_563 .
O1S C1S H1SA 65.1 3_563 .
O1S C1S H1SA 114.9 . .
O1S C1S H1SB 72.6 3_563 .
O1S C1S H1SB 107.4 . .
H1SA C1S H1SB 108.8 . .
O1S C1S H1SC 73.9 3_563 .
O1S C1S H1SC 106.1 . .
H1SA C1S H1SC 109.3 . .
H1SB C1S H1SC 110.3 . .
C1S O1S H1O 128.8 . .

loop_
_geom_bond_atom_site_label_1
_geom_bond_atom_site_label_2
_geom_bond_distance
_geom_bond_site_symmetry_2
Fe1 N2 1.983(3) .
Fe1 N2 1.983(3) 3_764
Fe1 N1 2.015(4) 3_764
Fe1 N1 2.015(4) .
Fe1 N5 2.078(4) 4_665
Fe1 N5 2.078(4) 2_654
Br1 C2 1.898(4) .
N1 C1 1.346(5) .
N1 C5 1.378(6) .
N2 C6 1.343(5) .
N2 N3 1.352(5) .
N3 C7 1.356(5) .
N4 C6 1.335(5) .
N4 C7 1.356(5) .
N5 C10 1.351(6) .
N5 C11 1.355(6) .
N5 Fe1 2.078(3) 2_644
C1 C2 1.382(6) .
C1 H1A 0.9500 .
C2 C3 1.389(6) .
C3 C4 1.385(6) .
C3 H3A 0.9500 .
C4 C5 1.379(6) .
C4 H4A 0.9500 .
C5 C6 1.456(6) .
C7 C8 1.463(6) .
C8 C9 1.399(6) .
C8 C12 1.406(6) .
C9 C10 1.378(6) .
C9 H9A 0.9500 .
C10 H10A 0.9500 .
C11 C12 1.378(6) .
C11 H11A 0.9500 .
C12 H12A 0.9500 .
C1S O1S 1.239(10) 3_563
C1S O1S 1.239(10) .
C1S H1SA 0.9340 .
C1S H1SB 0.9631 .
C1S H1SC 0.9337 .
O1S H1O 0.8491 .
